data_4062597
_journal_name_full Organometallics
_journal_paper_doi 10.1021/om034319e
_journal_year 2004
_chemical_formula_sum 'C22 H25 Cl N2 Pd'
_chemical_formula_weight 459.29
_space_group_IT_number 4
_symmetry_cell_setting monoclinic
_symmetry_space_group_name_Hall 'P 2yb'
_symmetry_space_group_name_H-M 'P 1 21 1'
_cell_angle_alpha 90.00
_cell_angle_beta 93.735(4)
_cell_angle_gamma 90.00
_cell_formula_units_Z 2
_cell_length_a 8.1218(19)
_cell_length_b 9.775(2)
_cell_length_c 12.661(3)
_cell_measurement_temperature 150(2)
_cell_volume 1003.0(4)
_diffrn_ambient_temperature 150(2)
_exptl_crystal_density_diffrn 1.521
_cod_depositor_comments
;
The following automatic conversions were performed:
'_symmetry_cell_setting' value 'Monoclinic' changed to 'monoclinic'
according to '/home/saulius/struct/CIF-dictionaries/cif_core.dic'
dictionary named 'cif_core.dic' version 2.4.1 from 2010-06-29.

Automatic conversion script
Id: cif_fix_enum 1527 2010-12-29 10:47:43Z saulius 
;
_cod_original_sg_symbol_H-M 'P 21'
_cod_database_code 4062597

loop_
_symmetry_equiv_pos_as_xyz
'x, y, z'
'-x, y+1/2, -z'

loop_
_atom_site_label
_atom_site_type_symbol
_atom_site_fract_x
_atom_site_fract_y
_atom_site_fract_z
_atom_site_U_iso_or_equiv
_atom_site_adp_type
_atom_site_occupancy
_atom_site_symmetry_multiplicity
_atom_site_calc_flag
_atom_site_refinement_flags
_atom_site_disorder_assembly
_atom_site_disorder_group
Pd1 Pd 1.27048(6) 0.07751(10) -0.30891(4) 0.02360(19) Uani 1 1 d DU . .
Cl1 Cl 1.5466(3) 0.0063(3) -0.2644(2) 0.0468(7) Uani 1 1 d U A .
N1 N 1.3484(7) 0.3774(8) -0.2557(5) 0.0211(13) Uani 1 1 d U . .
C1A C 1.0318(14) 0.1226(16) -0.3863(13) 0.032(4) Uani 0.678(16) 1 d PDU A 1
H1A1 H 1.1083 0.1720 -0.4253 0.039 Uiso 0.678(16) 1 calc PR A 1
H1A2 H 0.9429 0.1693 -0.3568 0.039 Uiso 0.678(16) 1 calc PR A 1
C1B C 1.0134(17) 0.067(4) -0.361(2) 0.032(4) Uani 0.322(16) 1 d PDU A 2
H1B1 H 1.0174 0.0361 -0.2901 0.039 Uiso 0.322(16) 1 calc PR A 2
H1B2 H 0.9442 0.1416 -0.3830 0.039 Uiso 0.322(16) 1 calc PR A 2
N2 N 1.2368(8) 0.2791(8) -0.1261(6) 0.0212(13) Uani 1 1 d U . .
C2A C 1.0502(16) -0.0213(15) -0.3720(11) 0.032(3) Uani 0.678(16) 1 d PDU A 1
H2A H 0.9751 -0.0726 -0.3333 0.039 Uiso 0.678(16) 1 calc PR A 1
C2B C 1.111(3) 0.001(3) -0.4361(16) 0.035(4) Uani 0.322(16) 1 d PDU A 2
H2B H 1.1095 0.0301 -0.5078 0.042 Uiso 0.322(16) 1 calc PR A 2
C3A C 1.187(2) -0.0856(17) -0.4185(15) 0.034(4) Uani 0.678(16) 1 d PDU A 1
H3A1 H 1.2605 -0.0324 -0.4569 0.040 Uiso 0.678(16) 1 calc PR A 1
H3A2 H 1.2037 -0.1813 -0.4108 0.040 Uiso 0.678(16) 1 calc PR A 1
C3B C 1.213(4) -0.111(3) -0.398(3) 0.031(4) Uani 0.322(16) 1 d PDU A 2
H3B1 H 1.2128 -0.1380 -0.3258 0.037 Uiso 0.322(16) 1 calc PR A 2
H3B2 H 1.2803 -0.1578 -0.4446 0.037 Uiso 0.322(16) 1 calc PR A 2
C4 C 1.4150(10) 0.3991(10) -0.3592(7) 0.0277(17) Uani 1 1 d U A .
H4 H 1.4357 0.3070 -0.3902 0.033 Uiso 1 1 calc R . .
C5 C 1.5827(10) 0.4726(10) -0.3434(7) 0.0237(17) Uani 1 1 d U . .
C6 C 1.7220(11) 0.3973(11) -0.3075(7) 0.0270(18) Uani 1 1 d U A .
H6 H 1.707(11) 0.314(12) -0.301(7) 0.02(2) Uiso 1 1 d . . .
C7 C 1.8719(11) 0.4597(11) -0.2892(8) 0.034(2) Uani 1 1 d U . .
H7 H 1.9659 0.4065 -0.2675 0.041 Uiso 1 1 calc R A .
C8 C 1.8883(10) 0.6006(12) -0.3021(7) 0.037(2) Uani 1 1 d U A .
H8 H 1.9924 0.6432 -0.2874 0.044 Uiso 1 1 calc R . .
C9 C 1.7533(12) 0.6782(12) -0.3362(9) 0.044(2) Uani 1 1 d U . .
H9 H 1.7632 0.7741 -0.3465 0.052 Uiso 1 1 calc R A .
C10 C 1.5997(11) 0.6115(9) -0.3556(8) 0.033(2) Uani 1 1 d U A .
H10 H 1.5055 0.6643 -0.3778 0.039 Uiso 1 1 calc R . .
C11 C 1.2907(11) 0.4722(12) -0.4338(7) 0.037(2) Uani 1 1 d U . .
H11A H 1.1918 0.4155 -0.4455 0.055 Uiso 1 1 calc R A .
H11B H 1.3393 0.4887 -0.5016 0.055 Uiso 1 1 calc R . .
H11C H 1.2608 0.5598 -0.4026 0.055 Uiso 1 1 calc R . .
C12 C 1.3360(10) 0.4749(10) -0.1780(6) 0.0258(16) Uani 1 1 d U A .
H12 H 1.3717 0.5672 -0.1816 0.031 Uiso 1 1 calc R . .
C13 C 1.2643(10) 0.4163(10) -0.0956(7) 0.0245(16) Uani 1 1 d U A .
H13 H 1.257(8) 0.442(8) -0.025(6) 0.000(17) Uiso 1 1 d . . .
C14 C 1.2856(9) 0.2551(9) -0.2242(7) 0.0219(15) Uani 1 1 d U A .
C15 C 1.1659(10) 0.1755(10) -0.0574(7) 0.0240(16) Uani 1 1 d U A .
H15 H 1.1453 0.0916 -0.1016 0.029 Uiso 1 1 calc R . .
C16 C 1.0005(10) 0.2207(9) -0.0208(7) 0.0232(16) Uani 1 1 d U . .
C17 C 0.8570(10) 0.1956(10) -0.0849(6) 0.0247(17) Uani 1 1 d U A .
H17 H 0.8649 0.1518 -0.1514 0.030 Uiso 1 1 calc R . .
C18 C 0.7028(10) 0.2340(10) -0.0530(7) 0.0283(18) Uani 1 1 d U . .
H18 H 0.636(12) 0.223(10) -0.096(7) 0.03(3) Uiso 1 1 d . . .
C19 C 0.6890(10) 0.2975(10) 0.0413(8) 0.0295(18) Uani 1 1 d U A .
H19 H 0.5832 0.3233 0.0622 0.035 Uiso 1 1 calc R . .
C20 C 0.8277(12) 0.3250(11) 0.1074(8) 0.0292(19) Uani 1 1 d U . .
H10 H 0.819(9) 0.356(8) 0.188(5) 0.000(16) Uiso 1 1 d . . .
C21 C 0.9848(10) 0.2858(10) 0.0747(7) 0.0250(17) Uani 1 1 d U A .
H21 H 1.078(9) 0.321(8) 0.110(6) 0.009(19) Uiso 1 1 d . . .
C22 C 1.2906(10) 0.1356(10) 0.0336(7) 0.032(2) Uani 1 1 d U . .
H22A H 1.3876 0.0936 0.0048 0.048 Uiso 1 1 calc R A .
H22B H 1.2395 0.0702 0.0802 0.048 Uiso 1 1 calc R . .
H22C H 1.3243 0.2176 0.0741 0.048 Uiso 1 1 calc R . .

loop_
_atom_site_aniso_label
_atom_site_aniso_U_11
_atom_site_aniso_U_22
_atom_site_aniso_U_33
_atom_site_aniso_U_23
_atom_site_aniso_U_13
_atom_site_aniso_U_12
Pd1 0.0208(3) 0.0203(3) 0.0297(3) -0.0028(4) 0.00168(19) -0.0066(4)
Cl1 0.0299(12) 0.0381(15) 0.0712(18) -0.0144(13) -0.0052(12) 0.0126(11)
N1 0.009(3) 0.022(3) 0.032(3) -0.003(3) 0.000(2) -0.001(3)
C1A 0.013(4) 0.039(8) 0.045(8) -0.003(6) -0.004(4) -0.014(4)
C1B 0.022(5) 0.033(10) 0.040(9) -0.004(8) -0.003(6) -0.014(7)
N2 0.016(3) 0.016(3) 0.031(3) 0.000(3) 0.001(3) 0.000(3)
C2A 0.026(4) 0.037(7) 0.034(6) -0.002(6) -0.006(4) -0.011(4)
C2B 0.031(6) 0.035(8) 0.038(7) -0.006(6) -0.003(5) -0.011(6)
C3A 0.030(6) 0.034(7) 0.036(8) -0.006(6) -0.002(5) -0.013(5)
C3B 0.031(7) 0.027(7) 0.035(9) -0.004(7) 0.004(7) -0.016(6)
C4 0.022(4) 0.024(4) 0.037(4) 0.001(3) 0.003(3) -0.005(3)
C5 0.018(3) 0.019(4) 0.034(4) 0.000(3) 0.003(3) 0.002(3)
C6 0.024(4) 0.017(4) 0.039(5) 0.002(4) 0.000(4) 0.001(3)
C7 0.013(3) 0.040(5) 0.050(5) -0.002(4) 0.008(4) -0.004(4)
C8 0.021(3) 0.041(5) 0.050(4) -0.001(5) 0.009(3) -0.012(4)
C9 0.033(4) 0.029(5) 0.070(6) 0.006(5) 0.015(5) -0.009(4)
C10 0.026(4) 0.020(5) 0.051(5) 0.007(4) 0.004(4) 0.003(3)
C11 0.022(4) 0.056(7) 0.032(5) 0.010(4) 0.001(3) -0.009(4)
C12 0.017(3) 0.021(4) 0.040(4) -0.002(3) 0.002(3) -0.001(3)
C13 0.019(4) 0.024(4) 0.031(4) -0.007(3) 0.002(3) -0.003(3)
C14 0.011(3) 0.024(3) 0.030(4) -0.001(3) -0.001(3) -0.001(3)
C15 0.020(3) 0.023(4) 0.029(4) 0.000(3) 0.000(3) 0.000(3)
C16 0.018(3) 0.023(4) 0.029(4) 0.002(3) 0.001(3) -0.003(3)
C17 0.024(3) 0.028(5) 0.022(4) 0.004(3) 0.002(3) -0.007(3)
C18 0.016(3) 0.035(5) 0.033(4) 0.010(4) -0.004(3) -0.002(4)
C19 0.020(4) 0.028(5) 0.041(4) 0.007(4) 0.005(3) 0.004(4)
C20 0.028(4) 0.027(5) 0.033(5) 0.001(4) 0.004(3) 0.004(4)
C21 0.019(3) 0.022(4) 0.033(4) -0.004(3) 0.001(3) -0.005(3)
C22 0.018(4) 0.035(5) 0.043(5) 0.012(4) -0.001(3) 0.005(4)

loop_
_geom_bond_atom_site_label_1
_geom_bond_atom_site_label_2
_geom_bond_distance
_geom_bond_site_symmetry_2
_geom_bond_publ_flag
Pd1 C14 2.040(9) . ?
Pd1 C2B 2.133(14) . ?
Pd1 C2A 2.141(12) . ?
Pd1 C1B 2.152(12) . ?
Pd1 C1A 2.160(10) . ?
Pd1 C3A 2.192(11) . ?
Pd1 C3B 2.193(13) . ?
Pd1 Cl1 2.380(2) . ?
N1 C14 1.369(11) . ?
N1 C12 1.378(11) . ?
N1 C4 1.466(11) . ?
C1A C2A 1.43(2) . ?
C1B C2B 1.43(2) . ?
N2 C14 1.348(12) . ?
N2 C13 1.410(12) . ?
N2 C15 1.476(11) . ?
C2A C3A 1.43(2) . ?
C2B C3B 1.43(2) . ?
C4 C11 1.516(12) . ?
C4 C5 1.541(12) . ?
C5 C10 1.374(15) . ?
C5 C6 1.401(12) . ?
C6 C7 1.368(13) . ?
C7 C8 1.394(16) . ?
C8 C9 1.379(15) . ?
C9 C10 1.415(13) . ?
C12 C13 1.355(12) . ?
C15 C16 1.516(12) . ?
C15 C22 1.534(11) . ?
C16 C21 1.379(12) . ?
C16 C17 1.398(11) . ?
C17 C18 1.393(12) . ?
C18 C19 1.356(14) . ?
C19 C20 1.385(12) . ?
C20 C21 1.420(13) . ?
